data_4334688
loop_
_publ_author_name
'Melissa Roger'
'Lu\'is M. P. Lima'
'Mathieu Frindel'
'Carlos Platas-Iglesias'
'Jean-Fran\,cois Gestin'
'Rita Delgado'
'V\'eronique Patinec'
'Rapha\"el Tripier'

_publ_contact_author_address
;
Universite de Brest
UMR 6521 Laboratoire de chimie,
electrochimie moleculaire et chimie analytique 
6, avenue Victor Le Gorgeu
CS 93837
F-29238 BREST cedex 3
FRANCE
;
_publ_contact_author_email raphael.tripier@univ-brest.fr
_publ_contact_author_name 'Tripier, Raphael'
_publ_section_title
;
 Monopicolinate-dipicolyl Derivative of Triazacyclononane for Stable
 Complexation of Cu2+ and 64Cu2+
;
_journal_name_full 'Inorganic Chemistry'
_journal_page_first 5246
_journal_page_last 5259
_journal_paper_doi 10.1021/ic400174r
_journal_volume 52
_journal_year 2013
_chemical_formula_moiety
;
        C26 H32 Cu N6 O2 2+, (Cl O4 1-)2, H2 O
;
_chemical_formula_sum 'C26 H34 Cl2 Cu N6 O11'
_chemical_formula_weight 741.03
_chemical_name_systematic
;
 ?
;
_space_group_IT_number 14
_symmetry_cell_setting monoclinic
_symmetry_Int_Tables_number 14
_symmetry_space_group_name_Hall '-P 2ybc'
_symmetry_space_group_name_H-M 'P 1 21/c 1'
_atom_sites_solution_hydrogens geom
_atom_sites_solution_primary direct
_atom_sites_solution_secondary difmap
_audit_creation_date 2012-05-31T17:14:24-00:00
_audit_creation_method 'WinGX routine CIF_UPDATE'
_cell_angle_alpha 90
_cell_angle_beta 90.901(2)
_cell_angle_gamma 90
_cell_formula_units_Z 4
_cell_length_a 8.5089(2)
_cell_length_b 22.8400(18)
_cell_length_c 15.8525(3)
_cell_measurement_reflns_used 15292
_cell_measurement_temperature 170(2)
_cell_measurement_theta_max 31.5669
_cell_measurement_theta_min 2.8374
_cell_volume 3080.4(3)
_computing_cell_refinement
;
        CrysAlis RED, Oxford Diffraction Ltd.,
        Version 1.171.33.52 (release 06-11-2009 CrysAlis171 .NET)
        (compiled Nov  6 2009,16:24:50)
;
_computing_data_collection
;
        CrysAlis CCD, Oxford Diffraction Ltd.,
        Version 1.171.33.52 (release 06-11-2009 CrysAlis171 .NET)
        (compiled Nov  6 2009,16:24:50)
;
_computing_data_reduction
;
        CrysAlis RED, Oxford Diffraction Ltd.,
        Version 1.171.33.52 (release 06-11-2009 CrysAlis171 .NET)
        (compiled Nov  6 2009,16:24:50)
;
_computing_molecular_graphics 'ORTEP3 for Windows (Farrugia, 1997)'
_computing_publication_material
;
        WinGX (Farrugia, 1999)
        PLATON (Spek, 1990-2003)
        enCIFer (Allen et al., 2004)
;
_computing_structure_refinement 'SHELXL-97 (Sheldrick, 1997)'
_computing_structure_solution 'SIR-92 (Altomare et al., 1992)'
_diffrn_ambient_temperature 170(2)
_diffrn_detector 'CCD plate'
_diffrn_detector_area_resol_mean 8.3622
_diffrn_measured_fraction_theta_full 0.998
_diffrn_measured_fraction_theta_max 0.998
_diffrn_measurement_device 'Kappa-geometry diffractometer'
_diffrn_measurement_device_type 'Xcalibur, Sapphire2, large Be window'
_diffrn_measurement_method '\w scans'
_diffrn_orient_matrix_UB_11 -0.0619185891
_diffrn_orient_matrix_UB_12 -0.0089808023
_diffrn_orient_matrix_UB_13 -0.0275230327
_diffrn_orient_matrix_UB_21 -0.015363925
_diffrn_orient_matrix_UB_22 0.0296619092
_diffrn_orient_matrix_UB_23 -0.0105503334
_diffrn_orient_matrix_UB_31 0.0536634506
_diffrn_orient_matrix_UB_32 -0.0019153156
_diffrn_orient_matrix_UB_33 -0.0336472093
_diffrn_radiation_monochromator graphite
_diffrn_radiation_probe x-ray
_diffrn_radiation_type MoK\a
_diffrn_radiation_wavelength 0.71073
_diffrn_reflns_av_R_equivalents 0.0204
_diffrn_reflns_av_unetI/netI 0.0221
_diffrn_reflns_limit_h_max 11
_diffrn_reflns_limit_h_min -10
_diffrn_reflns_limit_k_max 30
_diffrn_reflns_limit_k_min -30
_diffrn_reflns_limit_l_max 18
_diffrn_reflns_limit_l_min -21
_diffrn_reflns_number 26979
_diffrn_reflns_theta_full 28.28
_diffrn_reflns_theta_max 28.28
_diffrn_reflns_theta_min 2.84
_diffrn_source 'sealed x-ray tube'
_exptl_absorpt_coefficient_mu 0.952
_exptl_absorpt_correction_T_max 0.802
_exptl_absorpt_correction_T_min 0.660
_exptl_absorpt_correction_type analytical
_exptl_absorpt_process_details
;
        CrysAlis RED, Oxford Diffraction Ltd.,
        Version 1.171.33.52 (release 06-11-2009 CrysAlis171 .NET)
        (compiled Nov  6 2009,16:24:50)
Analytical numeric absorption correction using a multifaceted crystal
                        model based on expressions derived by R.C. Clark & J.S.
        (Clark, R. C. & Reid, J. S. (1995). Acta Cryst. A51, 887-897)
;
_exptl_crystal_colour blue
_exptl_crystal_density_diffrn 1.598
_exptl_crystal_description 'rounded prism, axis [1 0 0]'
_exptl_crystal_F_000 1532
_exptl_crystal_size_max 0.52
_exptl_crystal_size_mid 0.40
_exptl_crystal_size_min 0.30
_refine_diff_density_max 1.054
_refine_diff_density_min -0.645
_refine_diff_density_rms 0.091
_refine_ls_extinction_method none
_refine_ls_goodness_of_fit_ref 1.027
_refine_ls_hydrogen_treatment mixed
_refine_ls_matrix_type full
_refine_ls_number_parameters 439
_refine_ls_number_reflns 7636
_refine_ls_number_restraints 510
_refine_ls_restrained_S_all 1.334
_refine_ls_R_factor_all 0.0625
_refine_ls_R_factor_gt 0.0522
_refine_ls_shift/su_max 0
_refine_ls_shift/su_mean 0
_refine_ls_structure_factor_coef Fsqd
_refine_ls_weighting_details 'calc w=1/[\s^2^(Fo^2^)+(0.0765P)^2^+4.5249P] where P=(Fo^2^+2Fc^2^)/3'
_refine_ls_weighting_scheme calc
_refine_ls_wR_factor_gt 0.1397
_refine_ls_wR_factor_ref 0.1444
_reflns_number_gt 6270
_reflns_number_total 7636
_reflns_threshold_expression >2sigma(I)
_cod_data_source_file ic400174r_si_002_1.cif
_cod_data_source_block mr404-a
_cod_original_sg_symbol_Hall -P2ybc
_cod_database_code 4334688

loop_
_symmetry_equiv_pos_as_xyz
'x, y, z'
'-x, y+1/2, -z+1/2'
'-x, -y, -z'
'x, -y-1/2, z-1/2'

loop_
_atom_site_label
_atom_site_type_symbol
_atom_site_fract_x
_atom_site_fract_y
_atom_site_fract_z
_atom_site_U_iso_or_equiv
_atom_site_adp_type
_atom_site_occupancy
_atom_site_symmetry_multiplicity
_atom_site_calc_flag
_atom_site_refinement_flags
_atom_site_disorder_assembly
_atom_site_disorder_group
C1 C 0.5008(5) 0.24032(17) 0.3473(2) 0.0315(8) Uani 1 1 d . . .
H1A H 0.5898 0.2454 0.3876 0.038 Uiso 1 1 calc R . .
H1B H 0.4168 0.268 0.3632 0.038 Uiso 1 1 calc R . .
C2 C 0.5555(5) 0.25464(18) 0.2583(2) 0.0332(8) Uani 1 1 d . . .
H2A H 0.5735 0.2973 0.2535 0.04 Uiso 1 1 calc R . .
H2B H 0.6565 0.2346 0.248 0.04 Uiso 1 1 calc R . .
C3 C 0.5036(4) 0.20195(17) 0.1236(2) 0.0308(8) Uani 1 1 d . . .
H3A H 0.5926 0.2235 0.0987 0.037 Uiso 1 1 calc R . .
H3B H 0.4217 0.1968 0.0792 0.037 Uiso 1 1 calc R . .
C4 C 0.5598(4) 0.14220(17) 0.1542(2) 0.0301(7) Uani 1 1 d . . .
H4A H 0.5832 0.1176 0.1046 0.036 Uiso 1 1 calc R . .
H4B H 0.659 0.1473 0.1869 0.036 Uiso 1 1 calc R . .
C5 C 0.5204(4) 0.08565(16) 0.2855(2) 0.0287(7) Uani 1 1 d . . .
H5A H 0.6138 0.0625 0.2698 0.034 Uiso 1 1 calc R . .
H5B H 0.4461 0.0594 0.3144 0.034 Uiso 1 1 calc R . .
C6 C 0.5694(4) 0.13518(17) 0.3443(2) 0.0303(8) Uani 1 1 d . . .
H6A H 0.5969 0.1189 0.4005 0.036 Uiso 1 1 calc R . .
H6B H 0.664 0.1547 0.322 0.036 Uiso 1 1 calc R . .
C7 C 0.3565(5) 0.17064(17) 0.4339(2) 0.0322(8) Uani 1 1 d . . .
H7A H 0.2801 0.2027 0.4421 0.039 Uiso 1 1 calc R . .
H7B H 0.4327 0.1712 0.4817 0.039 Uiso 1 1 calc R . .
C8 C 0.2724(4) 0.11313(17) 0.4313(2) 0.0308(8) Uani 1 1 d . . .
C9 C 0.3003(5) 0.0688(2) 0.4899(3) 0.0392(9) Uani 1 1 d . . .
H9 H 0.3688 0.0751 0.5369 0.047 Uiso 1 1 calc R . .
C10 C 0.2265(6) 0.0156(2) 0.4783(3) 0.0454(10) Uani 1 1 d . . .
H10 H 0.2459 -0.0156 0.5167 0.054 Uiso 1 1 calc R . .
C11 C 0.1240(5) 0.00801(19) 0.4106(3) 0.0397(9) Uani 1 1 d . . .
H11 H 0.0732 -0.0285 0.4009 0.048 Uiso 1 1 calc R . .
C12 C 0.0979(4) 0.05526(16) 0.3572(2) 0.0299(8) Uani 1 1 d . . .
C13 C -0.0224(4) 0.05254(17) 0.2871(3) 0.0310(8) Uani 1 1 d . . .
C14 C -0.1532(7) -0.0096(2) 0.1876(4) 0.0573(13) Uani 1 1 d . . .
H14A H -0.1289 -0.0455 0.1566 0.086 Uiso 1 1 calc R . .
H14B H -0.1494 0.0239 0.1491 0.086 Uiso 1 1 calc R . .
H14C H -0.2586 -0.0127 0.2113 0.086 Uiso 1 1 calc R . .
C15 C 0.3299(5) 0.28273(17) 0.1688(2) 0.0328(8) Uani 1 1 d . . .
H15A H 0.2856 0.274 0.1121 0.039 Uiso 1 1 calc R . .
H15B H 0.3876 0.3203 0.1654 0.039 Uiso 1 1 calc R . .
C16 C 0.1967(4) 0.28897(16) 0.2308(2) 0.0284(7) Uani 1 1 d . . .
C17 C 0.1177(5) 0.34156(18) 0.2388(3) 0.0381(9) Uani 1 1 d . . .
H17 H 0.1509 0.3754 0.2091 0.046 Uiso 1 1 calc R . .
C18 C -0.0110(5) 0.3439(2) 0.2913(3) 0.0417(10) Uani 1 1 d . . .
H18 H -0.0688 0.3792 0.2969 0.05 Uiso 1 1 calc R . .
C19 C -0.0546(5) 0.29453(19) 0.3351(3) 0.0368(9) Uani 1 1 d . . .
H19 H -0.1418 0.2956 0.3717 0.044 Uiso 1 1 calc R . .
C20 C 0.0304(4) 0.24352(18) 0.3250(2) 0.0305(8) Uani 1 1 d . . .
H20 H 0.0007 0.2095 0.3553 0.037 Uiso 1 1 calc R . .
C21 C 0.3557(4) 0.06548(16) 0.1598(2) 0.0293(7) Uani 1 1 d . . .
H21A H 0.3195 0.0344 0.1985 0.035 Uiso 1 1 calc R . .
H21B H 0.4254 0.0473 0.1178 0.035 Uiso 1 1 calc R . .
C22 C 0.2165(4) 0.09276(16) 0.1155(2) 0.0271(7) Uani 1 1 d . . .
C23 C 0.1467(5) 0.06815(19) 0.0442(3) 0.0382(9) Uani 1 1 d . . .
H23 H 0.1894 0.0339 0.0193 0.046 Uiso 1 1 calc R . .
C24 C 0.0141(5) 0.0944(2) 0.0100(3) 0.0430(10) Uani 1 1 d . . .
H24 H -0.0366 0.078 -0.0383 0.052 Uiso 1 1 calc R . .
C25 C -0.0445(5) 0.1447(2) 0.0467(3) 0.0383(9) Uani 1 1 d . . .
H25 H -0.1348 0.1636 0.0235 0.046 Uiso 1 1 calc R . .
C26 C 0.0302(4) 0.16687(17) 0.1171(2) 0.0305(8) Uani 1 1 d . . .
H26 H -0.0098 0.2014 0.1425 0.037 Uiso 1 1 calc R . .
N1 N 0.4404(4) 0.17939(13) 0.35319(19) 0.0259(6) Uani 1 1 d . . .
N2 N 0.4390(4) 0.23631(14) 0.19363(19) 0.0279(6) Uani 1 1 d . . .
N3 N 0.4441(3) 0.11039(13) 0.20824(18) 0.0245(6) Uani 1 1 d . . .
N4 N 0.1716(3) 0.10685(14) 0.36623(19) 0.0271(6) Uani 1 1 d . . .
N5 N 0.1543(3) 0.24091(13) 0.27338(19) 0.0268(6) Uani 1 1 d . . .
N6 N 0.1583(3) 0.14114(13) 0.15133(18) 0.0256(6) Uani 1 1 d . . .
O1 O -0.0958(3) 0.09432(13) 0.2630(2) 0.0384(7) Uani 1 1 d . . .
O2 O -0.0377(4) -0.00146(13) 0.2559(2) 0.0434(7) Uani 1 1 d . . .
Cu1 Cu 0.28385(5) 0.169040(17) 0.25188(3) 0.02168(13) Uani 1 1 d . . .
O3A O 0.7978(8) 0.2104(3) 0.4767(4) 0.0612(17) Uiso 0.5 1 d PD A 1
O4A O 1.0272(9) 0.1801(5) 0.5410(6) 0.062(3) Uiso 0.5 1 d PD A 1
O5A O 0.8210(6) 0.2067(2) 0.6235(3) 0.0607(13) Uiso 0.5 1 d PD A 1
O6A O 0.8091(15) 0.1202(4) 0.5436(8) 0.109(4) Uiso 0.5 1 d PD A 1
Cl1 Cl 0.85479(14) 0.17573(5) 0.54440(7) 0.0450(3) Uani 1 1 d D A 1
O3B O 0.7593(13) 0.2156(5) 0.4984(8) 0.048(3) Uiso 0.3 1 d PD B 2
O4B O 1.0199(11) 0.1982(6) 0.5417(8) 0.042(3) Uiso 0.3 1 d PD C 2
O5B O 0.8672(14) 0.1223(4) 0.4870(7) 0.058(3) Uiso 0.3 1 d PD D 2
O6B O 0.8049(18) 0.1582(7) 0.6193(8) 0.089(5) Uiso 0.3 1 d PD E 2
O3C O 0.7978(8) 0.2104(3) 0.4767(4) 0.0612(17) Uiso 0.2 1 d PD F 3
O4C O 0.9832(14) 0.1446(6) 0.5450(9) 0.047(4) Uiso 0.2 1 d PD G 3
O5C O 0.8210(6) 0.2067(2) 0.6235(3) 0.0607(13) Uiso 0.2 1 d PD H 3
O6C O 0.7151(16) 0.1305(6) 0.5508(9) 0.049(4) Uiso 0.2 1 d PD I 3
O7A O 0.6976(10) 0.4248(4) 0.3474(4) 0.098(3) Uani 0.7 1 d PDU J 1
O8A O 0.5942(13) 0.4476(2) 0.4747(4) 0.111(3) Uani 0.7 1 d PDU J 1
O9A O 0.6233(7) 0.3516(2) 0.4376(4) 0.0512(13) Uani 0.7 1 d PDU J 1
O10A O 0.4379(10) 0.4129(7) 0.3660(9) 0.216(7) Uani 0.7 1 d PDU J 1
Cl2 Cl 0.57233(15) 0.40717(5) 0.40504(7) 0.0458(3) Uani 1 1 d DU J 1
O7B O 0.4745(16) 0.4480(6) 0.4441(9) 0.068(2) Uiso 0.3 1 d PD K 2
O8B O 0.7115(15) 0.4292(8) 0.3795(10) 0.068(2) Uiso 0.3 1 d PD L 2
O9B O 0.5622(19) 0.3540(6) 0.4487(10) 0.068(2) Uiso 0.3 1 d PD M 2
O10B O 0.4778(17) 0.3933(7) 0.3252(8) 0.068(2) Uiso 0.3 1 d PD N 2
O11 O 0.5428(7) 0.4264(3) 0.1625(4) 0.0938(16) Uani 1 1 d D . .
H11E H 0.640(4) 0.423(5) 0.153(6) 0.141 Uiso 1 1 d D . .
H11F H 0.537(11) 0.423(5) 0.2152(19) 0.141 Uiso 1 1 d D . .

loop_
_atom_site_aniso_label
_atom_site_aniso_U_11
_atom_site_aniso_U_22
_atom_site_aniso_U_33
_atom_site_aniso_U_23
_atom_site_aniso_U_13
_atom_site_aniso_U_12
C1 0.0309(18) 0.0326(19) 0.0309(18) -0.0066(15) -0.0043(14) -0.0054(15)
C2 0.0306(18) 0.0323(19) 0.037(2) -0.0049(15) -0.0008(15) -0.0107(15)
C3 0.0294(18) 0.0350(19) 0.0283(18) -0.0027(15) 0.0091(14) -0.0052(15)
C4 0.0236(16) 0.037(2) 0.0294(18) -0.0053(15) 0.0067(13) -0.0009(14)
C5 0.0243(16) 0.0292(18) 0.0327(18) -0.0009(14) -0.0004(14) 0.0050(14)
C6 0.0243(16) 0.0357(19) 0.0309(18) -0.0036(15) -0.0031(14) 0.0027(14)
C7 0.037(2) 0.040(2) 0.0205(16) -0.0036(14) 0.0001(14) 0.0022(16)
C8 0.0313(18) 0.037(2) 0.0242(17) 0.0005(14) 0.0059(14) 0.0056(15)
C9 0.043(2) 0.048(2) 0.0267(19) 0.0066(17) 0.0014(16) 0.0069(19)
C10 0.053(3) 0.042(2) 0.041(2) 0.0165(19) 0.003(2) 0.007(2)
C11 0.040(2) 0.034(2) 0.045(2) 0.0105(18) 0.0070(18) -0.0004(17)
C12 0.0252(17) 0.0313(18) 0.0334(19) 0.0034(15) 0.0072(14) 0.0023(14)
C13 0.0214(16) 0.0307(18) 0.041(2) 0.0022(15) 0.0077(14) -0.0022(14)
C14 0.056(3) 0.047(3) 0.069(3) -0.017(2) -0.006(3) 0.004(2)
C15 0.039(2) 0.0293(18) 0.0304(19) 0.0028(14) 0.0030(15) -0.0016(15)
C16 0.0314(18) 0.0286(17) 0.0250(17) -0.0046(13) -0.0049(14) 0.0014(14)
C17 0.045(2) 0.0305(19) 0.039(2) -0.0035(16) -0.0070(18) 0.0050(17)
C18 0.040(2) 0.039(2) 0.046(2) -0.0116(18) -0.0070(18) 0.0141(18)
C19 0.0285(18) 0.047(2) 0.035(2) -0.0150(17) -0.0003(15) 0.0061(17)
C20 0.0245(17) 0.039(2) 0.0284(17) -0.0075(15) 0.0009(13) 0.0004(15)
C21 0.0287(17) 0.0274(17) 0.0319(18) -0.0094(14) 0.0002(14) 0.0006(14)
C22 0.0258(17) 0.0302(17) 0.0252(17) -0.0050(14) 0.0024(13) -0.0055(14)
C23 0.043(2) 0.040(2) 0.032(2) -0.0122(16) -0.0013(16) -0.0051(18)
C24 0.043(2) 0.058(3) 0.028(2) -0.0079(18) -0.0086(17) -0.007(2)
C25 0.034(2) 0.052(2) 0.0293(19) 0.0025(17) -0.0060(15) -0.0003(18)
C26 0.0262(17) 0.038(2) 0.0273(17) -0.0001(15) -0.0006(14) 0.0009(15)
N1 0.0244(14) 0.0288(15) 0.0244(14) -0.0037(11) 0.0005(11) -0.0003(11)
N2 0.0267(15) 0.0302(15) 0.0268(15) -0.0028(12) 0.0026(12) -0.0023(12)
N3 0.0207(13) 0.0265(14) 0.0262(14) -0.0048(11) 0.0013(11) -0.0001(11)
N4 0.0248(14) 0.0301(15) 0.0265(15) 0.0022(12) 0.0051(11) 0.0026(12)
N5 0.0249(14) 0.0292(15) 0.0263(14) -0.0056(12) -0.0005(11) 0.0027(12)
N6 0.0225(13) 0.0297(15) 0.0245(14) -0.0033(11) 0.0005(11) -0.0032(11)
O1 0.0265(13) 0.0353(15) 0.0534(18) 0.0002(13) -0.0033(12) 0.0028(11)
O2 0.0444(17) 0.0315(15) 0.0542(19) -0.0035(13) -0.0071(14) 0.0024(12)
Cu1 0.0194(2) 0.0238(2) 0.0219(2) -0.00419(15) 0.00091(14) 0.00006(15)
Cl1 0.0514(6) 0.0472(6) 0.0361(5) 0.0041(4) -0.0096(4) 0.0093(5)
O7A 0.122(6) 0.105(6) 0.070(5) 0.025(5) 0.057(5) 0.045(5)
O8A 0.251(10) 0.030(3) 0.053(4) -0.002(2) 0.056(5) 0.006(4)
O9A 0.057(3) 0.030(2) 0.067(3) -0.003(2) -0.006(3) 0.004(2)
O10A 0.072(5) 0.37(2) 0.206(13) 0.102(12) -0.061(7) 0.054(9)
Cl2 0.0611(7) 0.0334(5) 0.0431(6) 0.0058(4) 0.0088(5) 0.0146(5)
O11 0.091(3) 0.116(4) 0.074(3) 0.028(3) -0.022(3) -0.015(3)

loop_
_atom_type_symbol
_atom_type_description
_atom_type_scat_dispersion_real
_atom_type_scat_dispersion_imag
_atom_type_scat_source
C C 0.0033 0.0016 'International Tables Vol C Tables 4.2.6.8 and 6.1.1.4'
H H 0 0 'International Tables Vol C Tables 4.2.6.8 and 6.1.1.4'
N N 0.0061 0.0033 'International Tables Vol C Tables 4.2.6.8 and 6.1.1.4'
O O 0.0106 0.006 'International Tables Vol C Tables 4.2.6.8 and 6.1.1.4'
Cl Cl 0.1484 0.1585 'International Tables Vol C Tables 4.2.6.8 and 6.1.1.4'
Cu Cu 0.3201 1.2651 'International Tables Vol C Tables 4.2.6.8 and 6.1.1.4'

loop_
_exptl_crystal_face_index_h
_exptl_crystal_face_index_k
_exptl_crystal_face_index_l
_exptl_crystal_face_perp_dist
1 -20 15 0.2
0 5 -3 0.15
1 30 0 0.17
0 -1 0 0.14
0 -3 -4 0.14
0 0 -1 0.17
1 0 15 0.24
1 0 0 0.28
-1 0 0 0.24
0 -3 -1 0.12
1 20 15 0.175
-11 -2 9 0.24
-12 2 5 0.215
1 -30 0 0.135
1 16 0 0.1732
2 3 3 0.25
1 -1 1 0.27
1 -3 -1 0.23
1 0 -2 0.265
1 9 4 0.19
1 -1 2 0.27
1 -3 1 0.25
-1 -20 -20 0.135
3 6 2 0.265
1 -6 -3 0.18
1 3 -1 0.275
-1 5 4 0.22
-1 -3 2 0.265
0 2 1 0.165
-11 14 -1 0.245
0 -4 1 0.175
0 3 -1 0.155
0 1 4 0.24

loop_
_geom_angle_atom_site_label_1
_geom_angle_atom_site_label_2
_geom_angle_atom_site_label_3
_geom_angle
N1 C1 C2 111.7(3)
N1 C1 H1A 109.3
C2 C1 H1A 109.3
N1 C1 H1B 109.3
C2 C1 H1B 109.3
H1A C1 H1B 108
N2 C2 C1 111.7(3)
N2 C2 H2A 109.3
C1 C2 H2A 109.3
N2 C2 H2B 109.3
C1 C2 H2B 109.3
H2A C2 H2B 107.9
N2 C3 C4 110.9(3)
N2 C3 H3A 109.5
C4 C3 H3A 109.5
N2 C3 H3B 109.5
C4 C3 H3B 109.5
H3A C3 H3B 108
N3 C4 C3 114.2(3)
N3 C4 H4A 108.7
C3 C4 H4A 108.7
N3 C4 H4B 108.7
C3 C4 H4B 108.7
H4A C4 H4B 107.6
N3 C5 C6 109.5(3)
N3 C5 H5A 109.8
C6 C5 H5A 109.8
N3 C5 H5B 109.8
C6 C5 H5B 109.8
H5A C5 H5B 108.2
N1 C6 C5 111.4(3)
N1 C6 H6A 109.4
C5 C6 H6A 109.4
N1 C6 H6B 109.4
C5 C6 H6B 109.4
H6A C6 H6B 108
N1 C7 C8 109.3(3)
N1 C7 H7A 109.8
C8 C7 H7A 109.8
N1 C7 H7B 109.8
C8 C7 H7B 109.8
H7A C7 H7B 108.3
N4 C8 C9 122.5(4)
N4 C8 C7 114.5(3)
C9 C8 C7 122.9(4)
C10 C9 C8 118.7(4)
C10 C9 H9 120.7
C8 C9 H9 120.7
C9 C10 C11 119.6(4)
C9 C10 H10 120.2
C11 C10 H10 120.2
C10 C11 C12 117.9(4)
C10 C11 H11 121
C12 C11 H11 121
N4 C12 C11 123.2(4)
N4 C12 C13 115.3(3)
C11 C12 C13 121.4(4)
O1 C13 O2 124.7(4)
O1 C13 C12 123.3(4)
O2 C13 C12 112.0(3)
O2 C14 H14A 109.5
O2 C14 H14B 109.5
H14A C14 H14B 109.5
O2 C14 H14C 109.5
H14A C14 H14C 109.5
H14B C14 H14C 109.5
N2 C15 C16 111.8(3)
N2 C15 H15A 109.3
C16 C15 H15A 109.3
N2 C15 H15B 109.3
C16 C15 H15B 109.3
H15A C15 H15B 107.9
N5 C16 C17 121.9(4)
N5 C16 C15 117.3(3)
C17 C16 C15 120.7(4)
C16 C17 C18 118.5(4)
C16 C17 H17 120.7
C18 C17 H17 120.7
C19 C18 C17 119.5(4)
C19 C18 H18 120.2
C17 C18 H18 120.2
C18 C19 C20 119.1(4)
C18 C19 H19 120.5
C20 C19 H19 120.5
N5 C20 C19 121.6(4)
N5 C20 H20 119.2
C19 C20 H20 119.2
N3 C21 C22 110.2(3)
N3 C21 H21A 109.6
C22 C21 H21A 109.6
N3 C21 H21B 109.6
C22 C21 H21B 109.6
H21A C21 H21B 108.1
N6 C22 C23 121.5(4)
N6 C22 C21 115.9(3)
C23 C22 C21 122.5(3)
C24 C23 C22 118.7(4)
C24 C23 H23 120.6
C22 C23 H23 120.6
C23 C24 C25 119.5(4)
C23 C24 H24 120.2
C25 C24 H24 120.2
C26 C25 C24 118.9(4)
C26 C25 H25 120.6
C24 C25 H25 120.6
N6 C26 C25 121.9(4)
N6 C26 H26 119.1
C25 C26 H26 119.1
C1 N1 C7 110.5(3)
C1 N1 C6 111.7(3)
C7 N1 C6 110.6(3)
C1 N1 Cu1 106.0(2)
C7 N1 Cu1 109.7(2)
C6 N1 Cu1 108.1(2)
C15 N2 C3 115.3(3)
C15 N2 C2 113.5(3)
C3 N2 C2 114.8(3)
C15 N2 Cu1 103.5(2)
C3 N2 Cu1 100.1(2)
C2 N2 Cu1 107.6(2)
C21 N3 C5 112.0(3)
C21 N3 C4 111.8(3)
C5 N3 C4 111.8(3)
C21 N3 Cu1 107.1(2)
C5 N3 Cu1 104.8(2)
C4 N3 Cu1 108.9(2)
C8 N4 C12 118.0(3)
C16 N5 C20 119.3(3)
C16 N5 Cu1 115.5(2)
C20 N5 Cu1 125.2(3)
C22 N6 C26 119.4(3)
C22 N6 Cu1 113.8(2)
C26 N6 Cu1 126.8(3)
C13 O2 C14 116.9(3)
N6 Cu1 N5 96.17(12)
N6 Cu1 N3 82.67(12)
N5 Cu1 N3 164.87(12)
N6 Cu1 N1 166.69(12)
N5 Cu1 N1 97.03(12)
N3 Cu1 N1 85.02(12)
N6 Cu1 N2 101.56(12)
N5 Cu1 N2 80.67(12)
N3 Cu1 N2 84.78(12)
N1 Cu1 N2 82.29(12)
O6A Cl1 O3A 115.6(6)
O6A Cl1 O5A 114.0(6)
O3A Cl1 O5A 108.0(3)
O6A Cl1 O4A 110.9(6)
O3A Cl1 O4A 105.3(5)
O5A Cl1 O4A 101.9(4)
O10A Cl2 O9A 121.3(7)
O10A Cl2 O8A 113.7(7)
O9A Cl2 O8A 104.7(4)
O10A Cl2 O7A 108.5(6)
O9A Cl2 O7A 104.4(4)
O8A Cl2 O7A 102.3(5)
H11E O11 H11F 104(6)

loop_
_geom_bond_atom_site_label_1
_geom_bond_atom_site_label_2
_geom_bond_distance
C1 N1 1.487(5)
C1 C2 1.528(5)
C1 H1A 0.99
C1 H1B 0.99
C2 N2 1.475(5)
C2 H2A 0.99
C2 H2B 0.99
C3 N2 1.472(5)
C3 C4 1.523(6)
C3 H3A 0.99
C3 H3B 0.99
C4 N3 1.502(5)
C4 H4A 0.99
C4 H4B 0.99
C5 N3 1.488(5)
C5 C6 1.521(5)
C5 H5A 0.99
C5 H5B 0.99
C6 N1 1.500(5)
C6 H6A 0.99
C6 H6B 0.99
C7 N1 1.488(5)
C7 C8 1.496(6)
C7 H7A 0.99
C7 H7B 0.99
C8 N4 1.339(5)
C8 C9 1.391(5)
C9 C10 1.379(7)
C9 H9 0.95
C10 C11 1.383(7)
C10 H10 0.95
C11 C12 1.387(5)
C11 H11 0.95
C12 N4 1.342(5)
C12 C13 1.500(5)
C13 O1 1.200(5)
C13 O2 1.334(5)
C14 O2 1.463(6)
C14 H14A 0.98
C14 H14B 0.98
C14 H14C 0.98
C15 N2 1.460(5)
C15 C16 1.518(5)
C15 H15A 0.99
C15 H15B 0.99
C16 N5 1.341(5)
C16 C17 1.384(5)
C17 C18 1.386(7)
C17 H17 0.95
C18 C19 1.377(7)
C18 H18 0.95
C19 C20 1.382(6)
C19 H19 0.95
C20 N5 1.346(5)
C20 H20 0.95
C21 N3 1.479(4)
C21 C22 1.503(5)
C21 H21A 0.99
C21 H21B 0.99
C22 N6 1.341(5)
C22 C23 1.388(5)
C23 C24 1.381(6)
C23 H23 0.95
C24 C25 1.385(7)
C24 H24 0.95
C25 C26 1.373(5)
C25 H25 0.95
C26 N6 1.345(5)
C26 H26 0.95
N1 Cu1 2.084(3)
N2 Cu1 2.235(3)
N3 Cu1 2.040(3)
N5 Cu1 2.009(3)
N6 Cu1 2.008(3)
O3A Cl1 1.413(5)
O4A Cl1 1.472(8)
O5A Cl1 1.472(5)
O6A Cl1 1.327(9)
O7A Cl2 1.472(6)
O8A Cl2 1.448(6)
O9A Cl2 1.434(5)
O10A Cl2 1.299(7)
O11 H11E 0.84(3)
O11 H11F 0.84(3)

loop_
_geom_hbond_atom_site_label_D
_geom_hbond_atom_site_label_H
_geom_hbond_atom_site_label_A
_geom_hbond_distance_DH
_geom_hbond_distance_HA
_geom_hbond_distance_DA
_geom_hbond_angle_DHA
_geom_hbond_site_symmetry_A
O11 H11E O6A 0.84(3) 2.48(7) 3.155(14) 138(9) 4_565
O11 H11E O6B 0.84(3) 2.40(9) 3.037(16) 133(10) 4_565
O11 H11E O6C 0.84(3) 2.14(9) 2.656(15) 119(9) 4_565
O11 H11F O10A 0.84(3) 2.56(4) 3.374(15) 164(8) .
O11 H11F O10B 0.84(3) 1.94(4) 2.752(15) 161(10) .
O11 H11F O7A 0.84(3) 2.48(6) 3.195(10) 143(8) .
